data_4516771
loop_
_publ_author_name
'Karimov, Rashad R.'
'Sharma, Ankit'
'Hartwig, John F.'

_publ_section_title
;
 Late Stage Azidation of Complex Molecules.
;
_journal_issue 10
_journal_name_full 'ACS central science'
_journal_page_first 715
_journal_page_last 724
_journal_paper_doi 10.1021/acscentsci.6b00214
_journal_volume 2
_journal_year 2016
_chemical_absolute_configuration ad
_chemical_formula_sum 'C24 H26 F3 N5 O4'
_chemical_formula_weight 505.50
_chemical_name_common azide_6f
_chemical_name_systematic azide_6f
_space_group.centring_type primitive

_space_group_crystal_system monoclinic
_space_group_IT_number 4
_space_group_name_Hall 'P 2yb'
_space_group_name_H-M_alt 'P 1 21 1'
_atom_sites_solution_hydrogens geom
_atom_sites_solution_primary iterative
_atom_sites_solution_secondary difmap
_audit_creation_method SHELXL-2014/7
_cell_angle_alpha 90
_cell_angle_beta 102.570(2)
_cell_angle_gamma 90
_cell_formula_units_Z 2
_cell_length_a 9.5910(6)
_cell_length_b 10.1778(6)
_cell_length_c 11.4314(7)
_cell_measurement_reflns_used 9721
_cell_measurement_temperature 100(2)
_cell_measurement_theta_max 68.14
_cell_measurement_theta_min 3.96
_cell_volume 1089.13(12)
_computing_cell_refinement 'Bruker SAINT'
_computing_data_collection 'Bruker APEX2'
_computing_data_reduction 'Bruker SAINT'
_computing_molecular_graphics ORTEP-32
_computing_publication_material WinGX
_computing_structure_refinement SHELXL-2014
_computing_structure_solution SHELXT-2014
_diffrn_ambient_temperature 100(2)
_diffrn_detector_area_resol_mean 8.366
_diffrn_measured_fraction_theta_full 0.983
_diffrn_measured_fraction_theta_max 0.978
_diffrn_measurement_device_type 'Bruker APEX-II CCD'
_diffrn_measurement_method '\f and \w scans'
_diffrn_radiation_type CuK\a
_diffrn_radiation_wavelength 1.54178
_diffrn_reflns_av_R_equivalents 0.0406
_diffrn_reflns_av_unetI/netI 0.0265
_diffrn_reflns_Laue_measured_fraction_full 0.983
_diffrn_reflns_Laue_measured_fraction_max 0.978
_diffrn_reflns_limit_h_max 11
_diffrn_reflns_limit_h_min -11
_diffrn_reflns_limit_k_max 12
_diffrn_reflns_limit_k_min -12
_diffrn_reflns_limit_l_max 13
_diffrn_reflns_limit_l_min -13
_diffrn_reflns_number 27080
_diffrn_reflns_point_group_measured_fraction_full 0.976
_diffrn_reflns_point_group_measured_fraction_max 0.970
_diffrn_reflns_theta_full 67.000
_diffrn_reflns_theta_max 68.228
_diffrn_reflns_theta_min 3.962
_diffrn_source 'microfocus rotating anode'
_exptl_absorpt_coefficient_mu 1.056
_exptl_absorpt_correction_T_max 0.929
_exptl_absorpt_correction_T_min 0.857
_exptl_absorpt_correction_type multi-scan
_exptl_absorpt_process_details SADABS
_exptl_crystal_colour colorless
_exptl_crystal_density_diffrn 1.541
_exptl_crystal_description prism
_exptl_crystal_F_000 528
_exptl_crystal_size_max 0.070
_exptl_crystal_size_mid 0.050
_exptl_crystal_size_min 0.050
_refine_diff_density_max 0.250
_refine_diff_density_min -0.193
_refine_diff_density_rms 0.048
_refine_ls_abs_structure_details
; 
 Flack x determined using 1766 quotients [(I+)-(I-)]/[(I+)+(I-)] 
 (Parsons, Flack and Wagner, Acta Cryst. B69 (2013) 249-259). 
;
_refine_ls_abs_structure_Flack 0.09(3)
_refine_ls_extinction_method none
_refine_ls_goodness_of_fit_ref 1.034
_refine_ls_hydrogen_treatment constr
_refine_ls_matrix_type full
_refine_ls_number_parameters 327
_refine_ls_number_reflns 3858
_refine_ls_number_restraints 1
_refine_ls_restrained_S_all 1.034
_refine_ls_R_factor_all 0.0291
_refine_ls_R_factor_gt 0.0291
_refine_ls_shift/su_max 0.000
_refine_ls_shift/su_mean 0.000
_refine_ls_structure_factor_coef Fsqd
_refine_ls_weighting_details 'w=1/[\s^2^(Fo^2^)+(0.0454P)^2^+0.3199P] where P=(Fo^2^+2Fc^2^)/3'
_refine_ls_weighting_scheme calc
_refine_ls_wR_factor_gt 0.0766
_refine_ls_wR_factor_ref 0.0767
_reflns_Friedel_coverage 0.869
_reflns_Friedel_fraction_full 0.969
_reflns_Friedel_fraction_max 0.960
_reflns_number_gt 3840
_reflns_number_total 3858
_reflns_threshold_expression 'I > 2\s(I)'
_cod_data_source_file oc6b00214_si_010.cif
_cod_data_source_block azide6f
_cod_original_sg_symbol_H-M 'P 21'
_cod_database_code 4516771
_shelx_shelxl_version_number 2014/7
_shelx_space_group_comment
; 
The symmetry employed for this shelxl refinement is uniquely defined 
by the following loop, which should always be used as a source of 
symmetry information in preference to the above space-group names. 
They are only intended as comments. 
;
_shelx_estimated_absorpt_t_min 0.930
_shelx_estimated_absorpt_t_max 0.949

loop_
_space_group_symop_operation_xyz
'x, y, z'
'-x, y+1/2, -z'

loop_
_atom_site_label
_atom_site_type_symbol
_atom_site_fract_x
_atom_site_fract_y
_atom_site_fract_z
_atom_site_U_iso_or_equiv
_atom_site_adp_type
_atom_site_occupancy
_atom_site_site_symmetry_order
_atom_site_calc_flag
_atom_site_refinement_flags_posn
_atom_site_refinement_flags_adp
C1 C 0.3185(2) 0.3233(2) 0.2315(2) 0.0213(5) Uani 1 1 d . .
C2 C 0.3733(2) 0.3425(2) 0.3664(2) 0.0207(5) Uani 1 1 d . .
H2A H 0.3636 0.4365 0.3853 0.025 Uiso 1 1 calc R U
H2B H 0.3110 0.2920 0.4088 0.025 Uiso 1 1 calc R U
C3 C 0.5707(2) 0.3679(2) 0.5305(2) 0.0218(5) Uani 1 1 d . .
H3A H 0.6560 0.3229 0.5780 0.026 Uiso 1 1 calc R U
H3B H 0.4945 0.3666 0.5767 0.026 Uiso 1 1 calc R U
C4 C 0.6076(3) 0.5114(2) 0.5028(2) 0.0213(5) Uani 1 1 d . .
H4A H 0.6959 0.5408 0.5589 0.026 Uiso 1 1 calc R U
H4B H 0.5287 0.5716 0.5098 0.026 Uiso 1 1 calc R U
C5 C 0.6294(2) 0.5084(2) 0.3714(2) 0.0192(5) Uani 1 1 d . .
C6 C 0.7680(3) 0.5753(2) 0.3611(2) 0.0201(5) Uani 1 1 d . .
C7 C 0.9074(3) 0.5447(2) 0.4173(2) 0.0213(5) Uani 1 1 d . .
H7 H 0.9270 0.4686 0.4663 0.026 Uiso 1 1 calc R U
C8 C 1.0186(3) 0.6262(2) 0.4013(2) 0.0234(5) Uani 1 1 d . .
C9 C 0.9887(3) 0.7369(2) 0.3257(2) 0.0235(5) Uani 1 1 d . .
C10 C 0.8494(3) 0.7689(2) 0.2703(2) 0.0229(5) Uani 1 1 d . .
H10 H 0.8289 0.8432 0.2191 0.027 Uiso 1 1 calc R U
C11 C 0.7412(3) 0.6883(2) 0.2924(2) 0.0204(5) Uani 1 1 d . .
C12 C 0.5278(3) 0.7910(2) 0.1627(2) 0.0222(5) Uani 1 1 d . .
C13 C 0.3716(3) 0.7602(2) 0.1165(2) 0.0254(5) Uani 1 1 d . .
H13A H 0.3360 0.8132 0.0435 0.030 Uiso 1 1 calc R U
H13B H 0.3186 0.7882 0.1775 0.030 Uiso 1 1 calc R U
C14 C 0.3368(3) 0.6143(2) 0.0861(2) 0.0237(5) Uani 1 1 d . .
H14 H 0.3304 0.5999 -0.0014 0.028 Uiso 1 1 calc R U
C15 C 0.1367(3) 0.4720(3) 0.0836(2) 0.0273(5) Uani 1 1 d . .
H15A H 0.1784 0.4295 0.0212 0.033 Uiso 1 1 calc R U
H15B H 0.0324 0.4808 0.0524 0.033 Uiso 1 1 calc R U
C16 C 0.1661(2) 0.3879(2) 0.1977(2) 0.0229(5) Uani 1 1 d . .
H16 H 0.1636 0.4511 0.2642 0.028 Uiso 1 1 calc R U
C17 C 0.4268(2) 0.3767(2) 0.1604(2) 0.0203(5) Uani 1 1 d . .
H17 H 0.3961 0.3458 0.0757 0.024 Uiso 1 1 calc R U
C18 C 0.5736(2) 0.3166(2) 0.2135(2) 0.0215(5) Uani 1 1 d . .
H18A H 0.5680 0.2196 0.2073 0.026 Uiso 1 1 calc R U
H18B H 0.6442 0.3476 0.1681 0.026 Uiso 1 1 calc R U
C19 C 0.6205(2) 0.3569(2) 0.3444(2) 0.0192(5) Uani 1 1 d . .
H19 H 0.7171 0.3183 0.3766 0.023 Uiso 1 1 calc R U
C20 C 0.5154(2) 0.5893(2) 0.28042(19) 0.0185(4) Uani 1 1 d . .
H20 H 0.4360 0.6166 0.3192 0.022 Uiso 1 1 calc R U
C21 C 0.4537(3) 0.5257(2) 0.15819(19) 0.0202(5) Uani 1 1 d . .
H21 H 0.5332 0.5334 0.1147 0.024 Uiso 1 1 calc R U
C22 C 1.1905(3) 0.5274(3) 0.5571(2) 0.0285(5) Uani 1 1 d . .
H22A H 1.1313 0.5548 0.6126 0.043 Uiso 1 1 calc R U
H22B H 1.2917 0.5364 0.5962 0.043 Uiso 1 1 calc R U
H22C H 1.1699 0.4355 0.5341 0.043 Uiso 1 1 calc R U
C23 C 1.0815(3) 0.9103(2) 0.2275(2) 0.0277(5) Uani 1 1 d . .
H23A H 1.0496 0.8702 0.1482 0.042 Uiso 1 1 calc R U
H23B H 1.1707 0.9584 0.2303 0.042 Uiso 1 1 calc R U
H23C H 1.0081 0.9711 0.2425 0.042 Uiso 1 1 calc R U
C24 C 0.0429(3) 0.2942(3) 0.1977(2) 0.0263(5) Uani 1 1 d . .
N1 N 0.5218(2) 0.30263(19) 0.41411(17) 0.0210(4) Uani 1 1 d . .
N2 N 0.5928(2) 0.70700(18) 0.25146(17) 0.0198(4) Uani 1 1 d . .
N3 N 0.3096(2) 0.1766(2) 0.21285(18) 0.0234(4) Uani 1 1 d . .
N4 N 0.2950(2) 0.1384(2) 0.10757(19) 0.0252(4) Uani 1 1 d . .
N5 N 0.2799(3) 0.0902(2) 0.0161(2) 0.0327(5) Uani 1 1 d . .
O1 O 0.19870(18) 0.59763(18) 0.11153(16) 0.0272(4) Uani 1 1 d . .
O2 O 1.15972(18) 0.60792(19) 0.45315(16) 0.0282(4) Uani 1 1 d . .
O3 O 1.10473(19) 0.81066(18) 0.31625(16) 0.0284(4) Uani 1 1 d . .
O4 O 0.58871(19) 0.88318(17) 0.12673(15) 0.0278(4) Uani 1 1 d . .
F1 F 0.05844(15) 0.22487(16) 0.29917(14) 0.0312(3) Uani 1 1 d . .
F2 F 0.01979(16) 0.20881(15) 0.10571(13) 0.0316(3) Uani 1 1 d . .
F3 F -0.07997(15) 0.36197(17) 0.18719(14) 0.0342(4) Uani 1 1 d . .

loop_
_atom_site_aniso_label
_atom_site_aniso_U_11
_atom_site_aniso_U_22
_atom_site_aniso_U_33
_atom_site_aniso_U_23
_atom_site_aniso_U_13
_atom_site_aniso_U_12
C1 0.0173(11) 0.0218(11) 0.0243(11) -0.0005(9) 0.0033(9) -0.0028(9)
C2 0.0171(11) 0.0233(11) 0.0219(11) 0.0011(9) 0.0045(9) -0.0004(9)
C3 0.0188(11) 0.0243(11) 0.0217(10) 0.0036(9) 0.0032(9) -0.0008(9)
C4 0.0192(12) 0.0246(11) 0.0201(10) 0.0001(9) 0.0041(9) 0.0001(9)
C5 0.0165(11) 0.0202(11) 0.0204(10) -0.0009(9) 0.0025(9) 0.0007(8)
C6 0.0210(12) 0.0218(11) 0.0179(11) -0.0020(8) 0.0049(9) -0.0029(9)
C7 0.0217(13) 0.0216(11) 0.0202(10) 0.0001(9) 0.0036(9) -0.0011(9)
C8 0.0190(12) 0.0280(13) 0.0217(11) -0.0033(9) 0.0011(10) 0.0014(9)
C9 0.0233(12) 0.0252(12) 0.0221(11) -0.0025(9) 0.0050(10) -0.0071(10)
C10 0.0258(13) 0.0200(11) 0.0230(11) -0.0001(9) 0.0056(10) -0.0032(9)
C11 0.0208(12) 0.0218(11) 0.0180(10) -0.0030(9) 0.0027(9) -0.0002(9)
C12 0.0283(13) 0.0201(11) 0.0186(10) -0.0013(9) 0.0060(10) 0.0008(9)
C13 0.0260(13) 0.0254(12) 0.0228(11) 0.0054(9) 0.0012(10) 0.0041(10)
C14 0.0238(12) 0.0267(12) 0.0198(11) 0.0015(9) 0.0029(9) -0.0020(10)
C15 0.0193(12) 0.0321(13) 0.0275(12) 0.0020(10) -0.0014(10) -0.0025(10)
C16 0.0185(12) 0.0267(12) 0.0220(11) -0.0018(9) 0.0011(9) -0.0008(9)
C17 0.0207(12) 0.0216(11) 0.0186(10) -0.0032(8) 0.0045(9) -0.0025(9)
C18 0.0197(11) 0.0196(10) 0.0262(12) -0.0015(9) 0.0072(9) -0.0017(9)
C19 0.0146(11) 0.0192(11) 0.0241(11) 0.0021(8) 0.0047(9) 0.0009(8)
C20 0.0181(11) 0.0185(10) 0.0190(10) 0.0001(9) 0.0041(9) -0.0010(9)
C21 0.0196(11) 0.0225(11) 0.0189(10) 0.0000(9) 0.0052(9) -0.0015(9)
C22 0.0215(13) 0.0355(13) 0.0272(12) 0.0050(11) 0.0024(10) 0.0023(10)
C23 0.0211(12) 0.0247(12) 0.0365(13) 0.0088(10) 0.0046(10) -0.0033(9)
C24 0.0183(12) 0.0338(13) 0.0269(12) -0.0035(10) 0.0054(10) -0.0002(10)
N1 0.0165(10) 0.0226(10) 0.0231(9) 0.0025(8) 0.0028(8) -0.0001(8)
N2 0.0181(10) 0.0191(9) 0.0221(9) 0.0001(7) 0.0043(8) -0.0016(7)
N3 0.0220(11) 0.0238(10) 0.0244(10) -0.0007(8) 0.0051(8) -0.0038(8)
N4 0.0240(11) 0.0231(10) 0.0291(11) 0.0001(9) 0.0073(9) -0.0018(8)
N5 0.0402(13) 0.0284(11) 0.0306(12) -0.0060(10) 0.0099(10) -0.0023(10)
O1 0.0191(8) 0.0277(9) 0.0324(9) 0.0040(7) 0.0002(7) 0.0012(7)
O2 0.0172(9) 0.0347(9) 0.0309(9) 0.0063(8) 0.0011(7) -0.0027(7)
O3 0.0212(9) 0.0315(9) 0.0299(9) 0.0055(8) 0.0001(7) -0.0095(7)
O4 0.0295(9) 0.0255(9) 0.0275(8) 0.0058(7) 0.0041(7) -0.0016(7)
F1 0.0236(7) 0.0375(8) 0.0337(7) 0.0048(6) 0.0087(6) -0.0041(6)
F2 0.0238(8) 0.0347(8) 0.0340(8) -0.0093(6) 0.0015(6) -0.0062(6)
F3 0.0176(7) 0.0410(9) 0.0437(9) -0.0015(7) 0.0058(6) 0.0013(6)

loop_
_atom_type_symbol
_atom_type_description
_atom_type_scat_dispersion_real
_atom_type_scat_dispersion_imag
_atom_type_scat_source
C C 0.0181 0.0091 'International Tables Vol C Tables 4.2.6.8 and 6.1.1.4'
H H 0.0000 0.0000 'International Tables Vol C Tables 4.2.6.8 and 6.1.1.4'
N N 0.0311 0.0180 'International Tables Vol C Tables 4.2.6.8 and 6.1.1.4'
O O 0.0492 0.0322 'International Tables Vol C Tables 4.2.6.8 and 6.1.1.4'
F F 0.0727 0.0534 'International Tables Vol C Tables 4.2.6.8 and 6.1.1.4'

loop_
_geom_angle_atom_site_label_1
_geom_angle_atom_site_label_2
_geom_angle_atom_site_label_3
_geom_angle
N3 C1 C2 105.42(18)
N3 C1 C17 107.28(18)
C2 C1 C17 111.20(18)
N3 C1 C16 110.98(19)
C2 C1 C16 106.94(18)
C17 C1 C16 114.67(19)
N1 C2 C1 115.58(18)
N1 C2 H2A 108.4
C1 C2 H2A 108.4
N1 C2 H2B 108.4
C1 C2 H2B 108.4
H2A C2 H2B 107.4
N1 C3 C4 106.43(18)
N1 C3 H3A 110.4
C4 C3 H3A 110.4
N1 C3 H3B 110.4
C4 C3 H3B 110.4
H3A C3 H3B 108.6
C3 C4 C5 105.23(18)
C3 C4 H4A 110.7
C5 C4 H4A 110.7
C3 C4 H4B 110.7
C5 C4 H4B 110.7
H4A C4 H4B 108.8
C6 C5 C4 111.59(18)
C6 C5 C20 102.08(18)
C4 C5 C20 114.07(18)
C6 C5 C19 115.80(18)
C4 C5 C19 101.23(18)
C20 C5 C19 112.61(18)
C11 C6 C7 119.4(2)
C11 C6 C5 111.0(2)
C7 C6 C5 129.4(2)
C6 C7 C8 119.6(2)
C6 C7 H7 120.2
C8 C7 H7 120.2
O2 C8 C7 125.1(2)
O2 C8 C9 115.1(2)
C7 C8 C9 119.8(2)
O3 C9 C10 123.7(2)
O3 C9 C8 115.3(2)
C10 C9 C8 121.0(2)
C9 C10 C11 117.5(2)
C9 C10 H10 121.3
C11 C10 H10 121.3
C6 C11 C10 122.7(2)
C6 C11 N2 110.48(19)
C10 C11 N2 126.8(2)
O4 C12 N2 123.6(2)
O4 C12 C13 123.5(2)
N2 C12 C13 112.80(19)
C12 C13 C14 115.4(2)
C12 C13 H13A 108.4
C14 C13 H13A 108.4
C12 C13 H13B 108.4
C14 C13 H13B 108.4
H13A C13 H13B 107.5
O1 C14 C21 115.08(19)
O1 C14 C13 103.53(19)
C21 C14 C13 110.4(2)
O1 C14 H14 109.2
C21 C14 H14 109.2
C13 C14 H14 109.2
O1 C15 C16 108.8(2)
O1 C15 H15A 109.9
C16 C15 H15A 109.9
O1 C15 H15B 109.9
C16 C15 H15B 109.9
H15A C15 H15B 108.3
C24 C16 C15 110.6(2)
C24 C16 C1 114.8(2)
C15 C16 C1 115.55(19)
C24 C16 H16 104.9
C15 C16 H16 104.9
C1 C16 H16 104.9
C18 C17 C21 104.88(18)
C18 C17 C1 108.33(18)
C21 C17 C1 119.23(19)
C18 C17 H17 108.0
C21 C17 H17 108.0
C1 C17 H17 108.0
C19 C18 C17 109.32(18)
C19 C18 H18A 109.8
C17 C18 H18A 109.8
C19 C18 H18B 109.8
C17 C18 H18B 109.8
H18A C18 H18B 108.3
N1 C19 C18 110.07(18)
N1 C19 C5 106.04(17)
C18 C19 C5 116.72(19)
N1 C19 H19 107.9
C18 C19 H19 107.9
C5 C19 H19 107.9
N2 C20 C21 104.44(17)
N2 C20 C5 105.11(17)
C21 C20 C5 117.19(19)
N2 C20 H20 109.9
C21 C20 H20 109.9
C5 C20 H20 109.9
C14 C21 C20 109.43(19)
C14 C21 C17 118.9(2)
C20 C21 C17 115.63(19)
C14 C21 H21 103.6
C20 C21 H21 103.6
C17 C21 H21 103.6
O2 C22 H22A 109.5
O2 C22 H22B 109.5
H22A C22 H22B 109.5
O2 C22 H22C 109.5
H22A C22 H22C 109.5
H22B C22 H22C 109.5
O3 C23 H23A 109.5
O3 C23 H23B 109.5
H23A C23 H23B 109.5
O3 C23 H23C 109.5
H23A C23 H23C 109.5
H23B C23 H23C 109.5
F1 C24 F2 107.8(2)
F1 C24 F3 106.10(19)
F2 C24 F3 105.60(19)
F1 C24 C16 113.0(2)
F2 C24 C16 113.70(19)
F3 C24 C16 110.1(2)
C2 N1 C3 107.69(17)
C2 N1 C19 112.49(18)
C3 N1 C19 101.79(17)
C12 N2 C11 126.49(19)
C12 N2 C20 119.98(19)
C11 N2 C20 109.53(17)
N4 N3 C1 116.0(2)
N5 N4 N3 172.5(2)
C15 O1 C14 115.12(19)
C8 O2 C22 116.59(19)
C9 O3 C23 116.47(19)

loop_
_geom_bond_atom_site_label_1
_geom_bond_atom_site_label_2
_geom_bond_distance
C1 N3 1.508(3)
C1 C2 1.530(3)
C1 C17 1.550(3)
C1 C16 1.573(3)
C2 N1 1.467(3)
C2 H2A 0.9900
C2 H2B 0.9900
C3 N1 1.470(3)
C3 C4 1.551(3)
C3 H3A 0.9900
C3 H3B 0.9900
C4 C5 1.562(3)
C4 H4A 0.9900
C4 H4B 0.9900
C5 C6 1.520(3)
C5 C20 1.568(3)
C5 C19 1.571(3)
C6 C11 1.385(3)
C6 C7 1.387(3)
C7 C8 1.395(3)
C7 H7 0.9500
C8 O2 1.367(3)
C8 C9 1.410(4)
C9 O3 1.366(3)
C9 C10 1.387(4)
C10 C11 1.389(3)
C10 H10 0.9500
C11 N2 1.411(3)
C12 O4 1.223(3)
C12 N2 1.369(3)
C12 C13 1.509(4)
C13 C14 1.544(3)
C13 H13A 0.9900
C13 H13B 0.9900
C14 O1 1.426(3)
C14 C21 1.533(3)
C14 H14 1.0000
C15 O1 1.417(3)
C15 C16 1.534(3)
C15 H15A 0.9900
C15 H15B 0.9900
C16 C24 1.518(3)
C16 H16 1.0000
C17 C18 1.534(3)
C17 C21 1.539(3)
C17 H17 1.0000
C18 C19 1.523(3)
C18 H18A 0.9900
C18 H18B 0.9900
C19 N1 1.472(3)
C19 H19 1.0000
C20 N2 1.485(3)
C20 C21 1.537(3)
C20 H20 1.0000
C21 H21 1.0000
C22 O2 1.420(3)
C22 H22A 0.9800
C22 H22B 0.9800
C22 H22C 0.9800
C23 O3 1.417(3)
C23 H23A 0.9800
C23 H23B 0.9800
C23 H23C 0.9800
C24 F1 1.338(3)
C24 F2 1.345(3)
C24 F3 1.348(3)
N3 N4 1.243(3)
N4 N5 1.136(3)
